data_2020066
loop_
_publ_author_name
'Minkov, V. S.'
'Ghazaryan, V. V.'
'Boldyreva, E. V.'
'Petrosyan, A. M.'

_publ_section_title
;
 Unusual hydrogen bonding in <small>L</small>-cysteine hydrogen fluoride
;
_journal_coeditor_code YF3089
_journal_issue 8
_journal_name_full 'Acta Crystallographica Section C'
_journal_page_first
;
;
_journal_paper_doi 10.1107/S2053229615013601
_journal_volume 71
_journal_year 2015
_chemical_formula_iupac '2C3 H8 N1 O2 S1 +, 2F -, C3 H7 N O2 S, H F'
_chemical_formula_moiety '2(C3 H8 N1 O2 S1 +), 2(F -), C3 H7 N O2 S, H F'
_chemical_formula_sum 'C9 H24 F3 N3 O6 S3'
_chemical_formula_weight 423.52
_chemical_name_common
;
Bis(<i>L</i>-cysteinium) <i>L</i>-cysteine difluoride hydrogen fluoride
;
_chemical_name_systematic
;
Bis(<i>L</i>-cysteinium) difluoride--<i>L</i>-cysteine--hydrogen fluoride
(1/1/1)
;
_space_group_IT_number 4
_symmetry_cell_setting monoclinic
_symmetry_space_group_name_Hall 'P 2yb'
_symmetry_space_group_name_H-M 'P 1 21 1'
_atom_sites_solution_hydrogens difmap
_atom_sites_solution_primary direct
_atom_sites_solution_secondary difmap
_audit_creation_method SHELXL-97
_cell_angle_alpha 90.00
_cell_angle_beta 106.602(4)
_cell_angle_gamma 90.00
_cell_formula_units_Z 2
_cell_length_a 11.8730(6)
_cell_length_b 5.2291(2)
_cell_length_c 15.3459(9)
_cell_measurement_reflns_used 20131
_cell_measurement_temperature 150(2)
_cell_measurement_theta_max 29.57
_cell_measurement_theta_min 1.79
_cell_volume 913.03(8)
_computing_cell_refinement
;
X-AREA (Stoe & Cie, 2007)
;
_computing_data_collection
;
X-AREA (Stoe & Cie, 2007)
;
_computing_data_reduction
;
X-RED (Stoe & Cie, 2007)
;
_computing_molecular_graphics
;
Mercury (Macrae <i>et al.</i>, 2006) and
ORTEP-3 for Windows (Farrugia, 2012)
;
_computing_publication_material
;
PLATON (Spek, 2009)
;
_computing_structure_refinement
;
SHELXL97 (Sheldrick, 2008) and X-STEP32 (Stoe & Cie, 2000)
;
_computing_structure_solution
;
SHELXS97 (Sheldrick, 2008)
;
_diffrn_ambient_temperature 150(2)
_diffrn_detector_area_resol_mean 6.67
_diffrn_measured_fraction_theta_full 1.000
_diffrn_measured_fraction_theta_max 1.000
_diffrn_measurement_device '2-circle goniometer'
_diffrn_measurement_device_type 'Stoe IPDS 2'
_diffrn_measurement_method 'rotation method'
_diffrn_radiation_monochromator 'plane graphite'
_diffrn_radiation_type MoK\a
_diffrn_radiation_wavelength 0.71073
_diffrn_reflns_av_R_equivalents 0.0329
_diffrn_reflns_av_sigmaI/netI 0.0308
_diffrn_reflns_limit_h_max 15
_diffrn_reflns_limit_h_min -15
_diffrn_reflns_limit_k_max 6
_diffrn_reflns_limit_k_min -6
_diffrn_reflns_limit_l_max 20
_diffrn_reflns_limit_l_min -20
_diffrn_reflns_number 14224
_diffrn_reflns_theta_full 28.28
_diffrn_reflns_theta_max 28.28
_diffrn_reflns_theta_min 1.79
_exptl_absorpt_coefficient_mu 0.465
_exptl_absorpt_correction_T_max 0.9687
_exptl_absorpt_correction_T_min 0.8737
_exptl_absorpt_correction_type numerical
_exptl_absorpt_process_details
;
(X-RED; Stoe & Cie, 2007)
;
_exptl_crystal_colour colorless
_exptl_crystal_density_diffrn 1.541
_exptl_crystal_density_method 'not measured'
_exptl_crystal_description needle
_exptl_crystal_F_000 444
_exptl_crystal_size_max 0.47
_exptl_crystal_size_mid 0.15
_exptl_crystal_size_min 0.07
_refine_diff_density_max 0.463
_refine_diff_density_min -0.432
_refine_ls_abs_structure_details
;
Flack (1983), 1888 Friedel pairs
;
_refine_ls_abs_structure_Flack 0.03(5)
_refine_ls_extinction_method none
_refine_ls_goodness_of_fit_ref 1.042
_refine_ls_hydrogen_treatment refxyz
_refine_ls_matrix_type full
_refine_ls_number_parameters 289
_refine_ls_number_reflns 4386
_refine_ls_number_restraints 1
_refine_ls_restrained_S_all 1.042
_refine_ls_R_factor_all 0.0334
_refine_ls_R_factor_gt 0.0288
_refine_ls_shift/su_max 0.000
_refine_ls_shift/su_mean 0.000
_refine_ls_structure_factor_coef Fsqd
_refine_ls_weighting_details 'calc w=1/[\s^2^(Fo^2^)+(0.0372P)^2^+0.0000P] where P=(Fo^2^+2Fc^2^)/3'
_refine_ls_weighting_scheme calc
_refine_ls_wR_factor_gt 0.0626
_refine_ls_wR_factor_ref 0.0638
_reflns_number_gt 4013
_reflns_number_total 4386
_reflns_threshold_expression >2sigma(I)
_cod_data_source_file yf3089sup1.cif
_cod_data_source_block I
_cod_original_sg_symbol_H-M P21
_cod_database_code 2020066
_cod_database_fobs_code 2020066

loop_
_symmetry_equiv_pos_as_xyz
'x, y, z'
'-x, y+1/2, -z'

loop_
_atom_site_type_symbol
_atom_site_label
_atom_site_fract_x
_atom_site_fract_y
_atom_site_fract_z
_atom_site_U_iso_or_equiv
_atom_site_adp_type
_atom_site_calc_flag
_atom_site_occupancy
_atom_site_symmetry_multiplicity
S S1B 0.04538(4) 0.21024(9) 0.19770(3) 0.02548(10) Uani d 1 1
H H7B 0.1214(19) 0.080(5) 0.2302(15) 0.031 Uiso d 1 1
S S1A 0.62700(4) 1.61011(10) 0.68321(4) 0.03243(12) Uani d 1 1
H H7A 0.626(2) 1.710(5) 0.6145(16) 0.039 Uiso d 1 1
F F1 0.57027(10) 1.0857(2) 0.83518(8) 0.0320(3) Uani d 1 1
H H1F 0.548(2) 0.905(5) 0.8599(18) 0.038 Uiso d 1 1
O O2B 0.06232(12) 0.7961(3) 0.45929(9) 0.0261(3) Uani d 1 1
O O2A 0.31075(12) 0.9714(3) 0.66065(10) 0.0289(3) Uani d 1 1
N N1A 0.39684(14) 1.4267(3) 0.72580(11) 0.0208(3) Uani d 1 1
H H5A 0.430(2) 1.322(5) 0.7698(16) 0.025 Uiso d 1 1
H H4A 0.321(2) 1.452(5) 0.7212(15) 0.025 Uiso d 1 1
H H6A 0.433(2) 1.561(5) 0.7446(15) 0.025 Uiso d 1 1
F F3 -0.17077(11) -0.0244(3) 0.28363(10) 0.0531(5) Uani d 1 1
O O1A 0.34290(13) 1.0371(3) 0.52546(10) 0.0319(3) Uani d 1 1
H H8A 0.290(2) 0.862(5) 0.4988(17) 0.038 Uiso d 1 1
C C1A 0.54278(16) 1.3215(4) 0.64300(13) 0.0229(4) Uani d 1 1
H H1A 0.5735(19) 1.185(5) 0.6862(15) 0.028 Uiso d 1 1
H H2A 0.555(2) 1.288(5) 0.5864(16) 0.028 Uiso d 1 1
C C1B 0.09375(15) 0.4669(3) 0.27949(12) 0.0187(3) Uani d 1 1
H H2B 0.1742(19) 0.491(4) 0.2887(14) 0.022 Uiso d 1 1
H H1B 0.0516(18) 0.609(4) 0.2551(14) 0.022 Uiso d 1 1
O O1B 0.23874(10) 0.6526(3) 0.45526(9) 0.0266(3) Uani d 1 1
C C3B 0.12722(14) 0.6443(3) 0.43553(10) 0.0189(3) Uani d 1 1
C C2B 0.07312(14) 0.4223(3) 0.37209(11) 0.0173(3) Uani d 1 1
H H3B 0.1067(18) 0.270(4) 0.4007(14) 0.021 Uiso d 1 1
C C2A 0.41244(15) 1.3502(3) 0.63704(11) 0.0193(3) Uani d 1 1
H H3A 0.3759(19) 1.493(5) 0.5936(15) 0.023 Uiso d 1 1
N N1B -0.05445(14) 0.4043(4) 0.36405(11) 0.0251(3) Uani d 1 1
H H5B -0.088(2) 0.554(5) 0.3412(17) 0.030 Uiso d 1 1
H H4B -0.062(2) 0.382(5) 0.4187(18) 0.030 Uiso d 1 1
H H6B -0.084(2) 0.281(5) 0.3301(18) 0.030 Uiso d 1 1
C C3A 0.34884(14) 1.0962(4) 0.60840(11) 0.0211(3) Uani d 1 1
S S1C 0.13977(4) 0.66918(9) 0.06077(4) 0.03172(12) Uani d 1 1
H H7C 0.217(2) 0.644(5) 0.1156(16) 0.038 Uiso d 1 1
N N1C 0.37888(13) 0.8327(3) -0.00018(11) 0.0231(3) Uani d 1 1
H H6C 0.3788(19) 0.717(5) 0.0378(16) 0.028 Uiso d 1 1
H H4C 0.417(2) 0.794(5) -0.0406(17) 0.028 Uiso d 1 1
H H5C 0.412(2) 0.970(5) 0.0290(16) 0.028 Uiso d 1 1
O O1C 0.16396(11) 1.1844(3) -0.16936(9) 0.0302(3) Uani d 1 1
H H8C 0.170(2) 1.309(5) -0.2111(18) 0.036 Uiso d 1 1
O O2C 0.35190(12) 1.2685(3) -0.09541(10) 0.0315(3) Uani d 1 1
C C1C 0.18091(17) 0.9535(4) 0.00988(14) 0.0256(4) Uani d 1 1
H H2C 0.112(2) 1.034(5) -0.0198(16) 0.031 Uiso d 1 1
H H1C 0.217(2) 1.064(5) 0.0558(16) 0.031 Uiso d 1 1
C C3C 0.26318(14) 1.1399(4) -0.10910(11) 0.0210(3) Uani d 1 1
C C2C 0.25708(14) 0.9019(3) -0.05326(12) 0.0203(3) Uani d 1 1
H H3C 0.2270(18) 0.760(4) -0.0936(15) 0.024 Uiso d 1 1
F F2 0.50953(10) 0.7137(2) 0.88290(7) 0.0295(2) Uani d 1 1

loop_
_atom_site_aniso_label
_atom_site_aniso_U_11
_atom_site_aniso_U_22
_atom_site_aniso_U_33
_atom_site_aniso_U_12
_atom_site_aniso_U_13
_atom_site_aniso_U_23
S1B 0.0283(2) 0.0276(2) 0.0219(2) -0.00605(18) 0.00945(16) -0.00723(18)
S1A 0.0280(2) 0.0356(3) 0.0360(3) -0.0151(2) 0.01298(19) -0.0139(2)
F1 0.0364(6) 0.0298(6) 0.0288(6) -0.0032(5) 0.0077(5) -0.0032(5)
O2B 0.0291(7) 0.0257(7) 0.0238(6) 0.0016(5) 0.0080(5) -0.0040(5)
O2A 0.0316(7) 0.0277(7) 0.0287(7) -0.0095(6) 0.0105(5) -0.0011(6)
N1A 0.0194(7) 0.0232(8) 0.0199(7) 0.0014(6) 0.0056(6) -0.0027(6)
F3 0.0325(7) 0.0843(11) 0.0508(8) -0.0328(7) 0.0252(6) -0.0442(8)
O1A 0.0399(8) 0.0330(8) 0.0242(7) -0.0170(6) 0.0116(6) -0.0102(6)
C1A 0.0206(8) 0.0230(9) 0.0273(9) -0.0045(7) 0.0101(7) -0.0048(7)
C1B 0.0177(8) 0.0180(8) 0.0205(8) -0.0014(6) 0.0056(6) -0.0013(6)
O1B 0.0185(5) 0.0266(7) 0.0310(6) -0.0044(5) 0.0012(5) -0.0087(6)
C3B 0.0219(7) 0.0180(8) 0.0156(7) -0.0017(6) 0.0034(5) 0.0000(6)
C2B 0.0158(7) 0.0184(8) 0.0171(8) -0.0021(6) 0.0036(6) 0.0010(6)
C2A 0.0198(8) 0.0208(8) 0.0172(8) -0.0020(6) 0.0053(6) -0.0015(6)
N1B 0.0209(7) 0.0364(9) 0.0184(8) -0.0091(7) 0.0061(6) -0.0028(7)
C3A 0.0175(7) 0.0253(9) 0.0205(8) -0.0041(7) 0.0052(6) -0.0024(7)
S1C 0.0302(2) 0.0300(3) 0.0389(3) -0.00468(19) 0.01631(19) 0.0079(2)
N1C 0.0185(7) 0.0265(8) 0.0246(8) 0.0007(6) 0.0067(6) 0.0063(7)
O1C 0.0200(6) 0.0308(7) 0.0343(7) -0.0013(6) -0.0009(5) 0.0093(6)
O2C 0.0235(6) 0.0343(8) 0.0320(7) -0.0086(6) 0.0006(5) 0.0129(6)
C1C 0.0247(9) 0.0204(9) 0.0350(10) 0.0005(7) 0.0140(8) 0.0039(8)
C3C 0.0198(7) 0.0224(9) 0.0206(8) -0.0001(6) 0.0056(6) 0.0000(7)
C2C 0.0159(7) 0.0201(8) 0.0241(8) -0.0004(6) 0.0047(6) 0.0003(7)
F2 0.0333(5) 0.0288(6) 0.0264(5) -0.0009(5) 0.0086(4) 0.0003(5)

loop_
_atom_type_symbol
_atom_type_description
_atom_type_scat_dispersion_real
_atom_type_scat_dispersion_imag
_atom_type_scat_source
C C 0.0033 0.0016 'International Tables Vol C Tables 4.2.6.8 and 6.1.1.4'
H H 0.0000 0.0000 'International Tables Vol C Tables 4.2.6.8 and 6.1.1.4'
N N 0.0061 0.0033 'International Tables Vol C Tables 4.2.6.8 and 6.1.1.4'
O O 0.0106 0.0060 'International Tables Vol C Tables 4.2.6.8 and 6.1.1.4'
S S 0.1246 0.1234 'International Tables Vol C Tables 4.2.6.8 and 6.1.1.4'
F F 0.0171 0.0103 'International Tables Vol C Tables 4.2.6.8 and 6.1.1.4'

loop_
_geom_angle_atom_site_label_1
_geom_angle_atom_site_label_2
_geom_angle_atom_site_label_3
_geom_angle
C1B S1B H7B 94.9(12)
C1A S1A H7A 101.6(13)
C2A N1A H5A 113.2(15)
C2A N1A H4A 110.8(14)
H5A N1A H4A 112(2)
C2A N1A H6A 111.1(16)
H5A N1A H6A 101(2)
H4A N1A H6A 108(2)
C3A O1A H8A 115.0(13)
C2A C1A S1A 112.78(13)
C2A C1A H1A 106.8(13)
S1A C1A H1A 108.4(14)
C2A C1A H2A 112.6(14)
S1A C1A H2A 104.8(15)
H1A C1A H2A 112(2)
C2B C1B S1B 115.29(12)
C2B C1B H2B 108.0(13)
S1B C1B H2B 108.1(14)
C2B C1B H1B 106.9(13)
S1B C1B H1B 106.8(14)
H2B C1B H1B 111.8(19)
C3B O1B H8A 116.1(11)
O2B C3B O1B 127.20(16)
O2B C3B C2B 119.46(14)
O1B C3B C2B 113.30(14)
N1B C2B C1B 111.28(13)
N1B C2B C3B 109.43(14)
C1B C2B C3B 109.01(13)
N1B C2B H3B 105.7(13)
C1B C2B H3B 113.8(13)
C3B C2B H3B 107.5(13)
N1A C2A C3A 108.53(14)
N1A C2A C1A 111.18(14)
C3A C2A C1A 109.86(14)
N1A C2A H3A 105.2(13)
C3A C2A H3A 111.7(13)
C1A C2A H3A 110.3(12)
C2B N1B H5B 108.0(15)
C2B N1B H4B 107.8(15)
H5B N1B H4B 109(2)
C2B N1B H6B 109.5(17)
H5B N1B H6B 111(2)
H4B N1B H6B 111(2)
O2A C3A O1A 126.52(17)
O2A C3A C2A 121.49(15)
O1A C3A C2A 111.98(15)
C1C S1C H7C 99.4(14)
C2C N1C H6C 111.1(15)
C2C N1C H4C 106.4(15)
H6C N1C H4C 115(2)
C2C N1C H5C 108.0(15)
H6C N1C H5C 109(2)
H4C N1C H5C 107(2)
C3C O1C H8C 112.6(15)
C2C C1C S1C 114.23(14)
C2C C1C H2C 111.7(15)
S1C C1C H2C 106.4(16)
C2C C1C H1C 111.7(15)
S1C C1C H1C 108.1(15)
H2C C1C H1C 104(2)
O2C C3C O1C 126.18(17)
O2C C3C C2C 122.16(15)
O1C C3C C2C 111.65(15)
N1C C2C C3C 108.15(14)
N1C C2C C1C 110.79(15)
C3C C2C C1C 110.15(15)
N1C C2C H3C 106.7(13)
C3C C2C H3C 109.5(13)
C1C C2C H3C 111.4(13)

loop_
_geom_bond_atom_site_label_1
_geom_bond_atom_site_label_2
_geom_bond_distance
S1B C1B 1.8153(18)
S1B H7B 1.13(2)
S1A C1A 1.8183(19)
S1A H7A 1.17(2)
F1 H1F 1.08(3)
O2B C3B 1.232(2)
O2A C3A 1.217(2)
N1A C2A 1.481(2)
N1A H5A 0.87(2)
N1A H4A 0.90(2)
N1A H6A 0.83(3)
O1A C3A 1.292(2)
O1A H8A 1.12(3)
C1A C2A 1.531(2)
C1A H1A 0.97(2)
C1A H2A 0.94(2)
C1B C2B 1.527(2)
C1B H2B 0.93(2)
C1B H1B 0.91(2)
O1B C3B 1.272(2)
O1B H8A 1.34(3)
C3B C2B 1.533(2)
C2B N1B 1.487(2)
C2B H3B 0.94(2)
C2A C3A 1.529(2)
C2A H3A 1.01(2)
N1B H5B 0.90(3)
N1B H4B 0.87(3)
N1B H6B 0.84(3)
S1C C1C 1.810(2)
S1C H7C 1.06(2)
N1C C2C 1.488(2)
N1C H6C 0.84(3)
N1C H4C 0.89(3)
N1C H5C 0.88(3)
O1C C3C 1.294(2)
O1C H8C 0.93(3)
O2C C3C 1.216(2)
C1C C2C 1.527(3)
C1C H2C 0.91(2)
C1C H1C 0.92(2)
C3C C2C 1.524(3)
C2C H3C 0.97(2)
F2 H1F 1.20(3)

loop_
_geom_hbond_atom_site_label_D
_geom_hbond_atom_site_label_H
_geom_hbond_atom_site_label_A
_geom_hbond_site_symmetry_A
_geom_hbond_distance_DH
_geom_hbond_distance_HA
_geom_hbond_distance_DA
_geom_hbond_angle_DHA
_geom_hbond_publ_flag
N1A H4A F3 2_566 0.90(2) 1.76(2) 2.659(2) 175(2) yes
N1A H5A F1 . 0.87(2) 2.08(3) 2.874(2) 150(2) yes
N1A H5A O2C 1_556 0.87(2) 2.51(2) 3.055(2) 120.9(19) yes
N1A H6A F2 1_565 0.83(3) 2.21(2) 2.830(2) 132(2) yes
N1A H6A O2A 1_565 0.83(3) 2.70(2) 3.094(2) 110.6(18) yes
O1A H8A O1B . 1.12(3) 1.34(3) 2.4438(19) 169(2) yes
S1A H7A O1A 2_656 1.17(2) 2.45(3) 3.3440(15) 130.9(18) yes
N1B H4B O2B 2_546 0.87(3) 1.93(3) 2.797(2) 172(2) yes
N1B H5B F3 1_565 0.90(3) 2.47(3) 3.374(3) 177(2) yes
N1B H6B F3 . 0.84(3) 1.93(3) 2.735(2) 162(2) yes
S1B H7B S1A 2_636 1.13(2) 2.91(2) 3.8318(7) 139.3(16) yes
N1C H4C F2 1_554 0.89(3) 1.87(3) 2.757(2) 175(2) yes
N1C H5C F2 2_656 0.88(3) 1.90(3) 2.757(2) 166(2) yes
N1C H6C F1 2_646 0.84(3) 1.99(3) 2.751(2) 150(2) yes
O1C H8C F3 2_565 0.93(3) 1.42(3) 2.3412(19) 172(3) yes
S1C H7C F1 2_646 1.06(2) 2.44(2) 3.3840(12) 147.9(18) yes
F1 H1F F2 . 1.08(3) 1.20(3) 2.2676(17) 172(3) yes
N1B H5B O1C 2_545 0.90(3) 2.62(3) 3.247(2) 127.0(19) no

loop_
_geom_torsion_atom_site_label_1
_geom_torsion_atom_site_label_2
_geom_torsion_atom_site_label_3
_geom_torsion_atom_site_label_4
_geom_torsion
S1B C1B C2B N1B -63.75(18)
S1B C1B C2B C3B 175.48(11)
O2B C3B C2B N1B -10.8(2)
O1B C3B C2B N1B 171.54(15)
O2B C3B C2B C1B 111.15(17)
O1B C3B C2B C1B -66.56(18)
S1A C1A C2A N1A -56.45(19)
S1A C1A C2A C3A -176.60(12)
N1A C2A C3A O2A -10.5(2)
C1A C2A C3A O2A 111.21(19)
N1A C2A C3A O1A 169.92(15)
C1A C2A C3A O1A -68.33(19)
O2C C3C C2C N1C -12.9(2)
O1C C3C C2C N1C 168.12(15)
O2C C3C C2C C1C 108.3(2)
O1C C3C C2C C1C -70.7(2)
S1C C1C C2C N1C -73.53(18)
S1C C1C C2C C3C 166.86(12)
